data_2101964
loop_
_publ_author_name
'Nigovi\'c, Biljana'
'Antoli\'c, Snje\<zana'
'Koji\'c-Prodi\'c, Biserka'
'Kiralj, Rudolf'
'Magnus, Volker'
'Salopek, Branka'

_publ_section_title
;
 Correlation of structural and physico-chemical parameters with the
 bioactivity of alkylated derivatives of indole-3-acetic acid, a
 phytohormone (auxin)
;
_journal_issue 1
_journal_name_full 'Acta Crystallographica Section B'
_journal_page_first 94
_journal_page_last 111
_journal_paper_doi 10.1107/S0108768199006199
_journal_volume 56
_journal_year 2000
_chemical_formula_moiety 'C10 H9 N O2'
_chemical_formula_sum 'C10 H9 N O2'
_chemical_formula_weight 175.19
_chemical_name_systematic
;
 indole-3-acetic acid
;
_space_group_IT_number 14
_symmetry_cell_setting monoclinic
_symmetry_space_group_name_Hall '-P 2ybc'
_symmetry_space_group_name_H-M 'P 1 21/c 1'
_cell_angle_alpha 90
_cell_angle_beta 106.700(6)
_cell_angle_gamma 90
_cell_formula_units_Z 4
_cell_length_a 17.8100(5)
_cell_length_b 5.1750(4)
_cell_length_c 9.5340(4)
_cell_measurement_reflns_used 25
_cell_measurement_temperature 103
_cell_measurement_theta_max 17
_cell_measurement_theta_min 6
_cell_volume 841.66(8)
_computing_cell_refinement 'CAD4 (Enraf Nonius 1988) software <CELDIM> routine'
_computing_data_collection 'CAD4 (Enraf Nonius 1988) software'
_computing_data_reduction 'SDP (Frenz, 1982)'
_computing_molecular_graphics
;
PLATON93 (Spek, 1982, 1990) & ORTEP (Johnson, 1965), PLUTON93 (Spek 1991)
;
_computing_publication_material 'PLATON93 (Spek 1982, 1990)'
_computing_structure_refinement 'SHELX76 (Sheldrick, 1976)'
_computing_structure_solution 'SHELX-86 (Sheldrick,1985)'
_diffrn_ambient_temperature 103
_diffrn_measurement_device_type 'Enraf-Nonius CAD4'
_diffrn_measurement_method \w/2\q
_diffrn_radiation_monochromator graphite
_diffrn_radiation_source 'fine-focus sealed tube'
_diffrn_radiation_type 'Mo K\a'
_diffrn_radiation_wavelength .71073
_diffrn_reflns_av_R_equivalents .014
_diffrn_reflns_limit_h_max 20
_diffrn_reflns_limit_h_min -20
_diffrn_reflns_limit_k_max 6
_diffrn_reflns_limit_k_min 0
_diffrn_reflns_limit_l_max 11
_diffrn_reflns_limit_l_min 0
_diffrn_reflns_number 1236
_diffrn_reflns_reduction_process
;
 ?
;
_diffrn_reflns_theta_max 25
_diffrn_reflns_theta_min 2
_diffrn_standards_decay_% .1
_diffrn_standards_interval_count 87
_diffrn_standards_interval_time 180
_diffrn_standards_number 3
_exptl_absorpt_coefficient_mu .098
_exptl_absorpt_correction_type none
_exptl_crystal_colour colourless
_exptl_crystal_density_diffrn 1.383
_exptl_crystal_density_meas ?
_exptl_crystal_density_method .
_exptl_crystal_description prismatic
_exptl_crystal_F_000 368
_exptl_crystal_size_max .60
_exptl_crystal_size_mid .45
_exptl_crystal_size_min .15
_refine_diff_density_max .20
_refine_diff_density_min -.22
_refine_ls_extinction_method none
_refine_ls_goodness_of_fit_ref .86
_refine_ls_hydrogen_treatment 'H-atom refinement: see text '
_refine_ls_matrix_type full
_refine_ls_number_constraints 0
_refine_ls_number_parameters 157
_refine_ls_number_reflns 1180
_refine_ls_number_restraints 0
_refine_ls_restrained_S_all .88
_refine_ls_R_factor_gt .0382
_refine_ls_shift/su_max .005
_refine_ls_shift/su_mean .002
_refine_ls_structure_factor_coef F
_refine_ls_weighting_details 'w = 5.4218/[\s^2^(Fo)+0.00000(Fo^2^)]'
_refine_ls_weighting_scheme calc
_refine_ls_wR_factor_ref .0396
_reflns_number_gt 1180
_reflns_number_total 1214
_reflns_threshold_expression I>3\s(I)
_cod_data_source_file ha0181.cif
_cod_data_source_block iaalt
_cod_depositor_comments
;
The following automatic conversions were performed:
'_symmetry_cell_setting' value 'Monoclinic' changed to 'monoclinic'
according to '/home/saulius/struct/CIF-dictionaries/cif_core.dic'
dictionary named 'cif_core.dic' version 2.4.1 from 2010-06-29.

Automatic conversion script
Id: cif_fix_enum 1527 2010-12-29 10:47:43Z saulius 

The following automatic conversions were performed:

'_symmetry_cell_setting' value 'Monoclinic' changed to 'monoclinic'
according to /home/saulius/struct/CIF-dictionaries/cif_core.dic
dictionary named 'cif_core.dic' version 2.4.1 from 2010-06-29.

Automatic conversion script
Id: cif_fix_values 1715 2011-07-08 13:25:40Z adriana 

The following automatic conversions were performed:

'_refine_ls_weighting_scheme' value 'calc w =
5.4218/[\s^2^(Fo)+0.00000(Fo^2^)]' was changed to 'calc'. New tag
'_refine_ls_weighting_details' was created. The value of the new tag
was set to 'w = 5.4218/[\s^2^(Fo)+0.00000(Fo^2^)]'.

Automatic conversion script
Id: cif_fix_values 3143 2015-03-26 13:38:13Z robertas 
;
_cod_original_sg_symbol_H-M 'P 21/c'
_cod_database_code 2101964

loop_
_symmetry_equiv_pos_as_xyz
x,y,z
-x,1/2+y,1/2-z
-x,-y,-z
x,1/2-y,1/2+z

loop_
_atom_site_aniso_label
_atom_site_aniso_U_11
_atom_site_aniso_U_22
_atom_site_aniso_U_33
_atom_site_aniso_U_12
_atom_site_aniso_U_13
_atom_site_aniso_U_23
O1 .0295(8) .0248(8) .0435(10) -.0040(8) .0183(7) -.0115(8)
O2 .0302(8) .0245(8) .0338(9) -.0025(7) .0137(7) -.0122(8)
N1 .0379(11) .0172(10) .0336(11) .0031(9) .0172(9) .0049(9)
C2 .0357(13) .0225(12) .0264(12) .0105(10) .0110(11) -.0004(11)
C3 .0284(11) .0201(11) .0266(12) .0042(10) .0133(10) -.0056(10)
C4 .0315(11) .0136(10) .0326(12) .0003(10) .0186(10) -.0011(10)
C5 .0341(12) .0181(11) .0318(13) .0080(11) .0133(11) .0041(11)
C6 .0263(12) .0245(13) .0355(14) .0040(10) .0068(11) -.0040(11)
C7 .0293(12) .0169(11) .0404(14) -.0011(10) .0176(11) -.0032(11)
C8 .0265(12) .0253(13) .0335(13) .0026(10) .0106(11) -.0078(12)
C9 .0230(11) .0231(12) .0232(11) .0036(10) .0027(9) .0005(11)
C31 .0272(11) .0113(10) .0264(12) .0040(8) .0146(10) -.0031(9)
C71 .0297(11) .0116(10) .0289(12) .0017(9) .0154(10) -.0006(10)

loop_
_atom_site_label
_atom_site_fract_x
_atom_site_fract_y
_atom_site_fract_z
_atom_site_U_iso_or_equiv
_atom_site_thermal_displace_type
_atom_site_occupancy
O1 .01570(10) .7342(3) .3859(2) .0310(5) Uani 1.000
O2 .08000(10) 1.0996(3) .4669(2) .0286(5) Uani 1.000
N1 .28750(10) 1.2749(3) .3120(2) .0281(6) Uani 1.000
C2 .21290(10) 1.1844(4) .2547(2) .0278(7) Uani 1.000
C3 .20010(10) .9785(4) .3347(2) .0239(7) Uani 1.000
C4 .29640(10) .7584(4) .5629(2) .0239(6) Uani 1.000
C5 .37210(10) .7719(4) .6543(2) .0272(7) Uani 1.000
C6 .42410(10) .9633(4) .6350(2) .0292(8) Uani 1.000
C7 .40170(10) 1.1432(4) .5242(2) .0273(7) Uani 1.000
C8 .12680(10) .8226(4) .3066(3) .0280(7) Uani 1.000
C9 .07270(10) .9004(4) .3950(2) .0239(7) Uani 1.000
C31 .27160(10) .9394(4) .4493(2) .0202(6) Uani 1.000
C71 .32560(10) 1.1285(4) .4324(2) .0219(6) Uani 1.000
H1 .3120(13) 1.412(5) .271(3) .047(7) Uiso 1.000
H2 .1781(10) 1.253(4) .163(2) .024(5) Uiso 1.000
H4 .2591(11) .623(4) .579(2) .030(6) Uiso 1.000
H5 .3890(11) .650(4) .734(2) .037(6) Uiso 1.000
H6 .4774(10) .966(4) .7023(19) .021(5) Uiso 1.000
H7 .4395(12) 1.274(5) .508(2) .045(7) Uiso 1.000
H11 -.0170(13) .795(5) .437(3) .062(9) Uiso 1.000
H81 .0933(11) .833(4) .199(2) .035(6) Uiso 1.000
H82 .1394(12) .651(5) .330(2) .041(7) Uiso 1.000

loop_
_atom_type_symbol
_atom_type_description
_atom_type_scat_dispersion_real
_atom_type_scat_dispersion_imag
_atom_type_scat_source
O O .0106 .0060 'International Tables Vol C Tables 4.2.6.8 and 6.1.1.4'
N N .0061 .0033 'International Tables Vol C Tables 4.2.6.8 and 6.1.1.4'
H H .0000 .0000 'International Tables Vol C Tables 4.2.6.8 and 6.1.1.4'
C C .0033 .0016 'International Tables Vol C Tables 4.2.6.8 and 6.1.1.4'

loop_
_geom_angle_atom_site_label_1
_geom_angle_atom_site_label_2
_geom_angle_atom_site_label_3
_geom_angle
_geom_angle_publ_flag
C9 O1 H11 109.7(16) no
C2 N1 C71 109.49(16) yes
C2 N1 H1 125.9(16) no
C71 N1 H1 124.4(15) no
N1 C2 C3 110.06(17) yes
C2 C3 C8 126.79(18) yes
C2 C3 C31 106.33(17) yes
C8 C3 C31 126.88(19) yes
C5 C4 C31 119.13(18) yes
C4 C5 C6 120.95(18) yes
C5 C6 C7 121.37(17) yes
C6 C7 C71 117.47(18) yes
C3 C8 C9 114.99(19) yes
O1 C9 O2 122.95(19) yes
O1 C9 C8 113.23(18) yes
O2 C9 C8 123.82(19) yes
C4 C31 C71 118.45(17) yes
C3 C31 C4 134.07(18) yes
C3 C31 C71 107.44(17) yes
N1 C71 C7 130.69(19) yes
N1 C71 C31 106.67(16) yes
C7 C71 C31 122.62(18) yes
N1 C2 H2 121.7(12) no
C3 C2 H2 128.0(12) no
C5 C4 H4 120.4(11) no
C31 C4 H4 120.4(11) no
C4 C5 H5 119.3(12) no
C6 C5 H5 119.7(12) no
C5 C6 H6 118.4(12) no
C7 C6 H6 120.3(12) no
C6 C7 H7 121.2(12) no
C71 C7 H7 121.3(12) no
C3 C8 H81 112.2(12) no
C3 C8 H82 109.6(14) no
C9 C8 H81 105.2(11) no
C9 C8 H82 105.7(13) no
H81 C8 H82 108.7(17) no

loop_
_geom_bond_atom_site_label_1
_geom_bond_atom_site_label_2
_geom_bond_distance
_geom_bond_publ_flag
O1 C9 1.314(3) yes
O2 C9 1.224(3) yes
O1 H11 .92(3) no
N1 C2 1.366(3) yes
N1 C71 1.380(3) yes
N1 H1 .97(3) no
C2 C3 1.367(3) yes
C3 C31 1.434(3) yes
C3 C8 1.492(3) yes
C4 C31 1.404(3) yes
C4 C5 1.381(3) yes
C5 C6 1.404(3) yes
C6 C7 1.378(3) yes
C7 C71 1.388(3) yes
C8 C9 1.506(3) yes
C31 C71 1.413(3) yes
C2 H2 .981(19) no
C4 H4 1.01(2) no
C5 H5 .967(19) no
C6 H6 .981(18) no
C7 H7 1.00(2) no
C8 H81 1.029(19) no
C8 H82 .93(3) no

loop_
_geom_contact_atom_site_label_1
_geom_contact_atom_site_label_2
_geom_contact_distance
_geom_contact_site_symmetry_2
_geom_contact_publ_flag
O1 C8 3.416(3) 2_545 no
O1 C9 3.196(3) 2_545 no
O1 O2 2.644(3) 3_576 no
O2 C9 3.345(3) 3_576 no
O2 O1 2.644(3) 3_576 no
O2 C2 3.263(3) 4_575 no
O1 H81 2.80(2) 2_545 no
O2 H11 1.73(3) 3_576 no
O2 H2 2.292(19) 4_575 no
N1 C4 3.434(3) 1_565 no
N1 C4 3.423(3) 4_574 no
N1 C5 3.366(3) 4_574 no
C2 O2 3.263(3) 4_574 no
C2 C4 3.517(3) 4_564 no
C4 C71 3.580(3) 1_545 no
C4 C2 3.517(3) 4_565 no
C4 N1 3.434(3) 1_545 no
C4 N1 3.423(3) 4_575 no
C5 C7 3.575(3) 1_545 no
C5 N1 3.366(3) 4_575 no
C7 C5 3.575(3) 1_565 no
C8 O1 3.416(3) 2_555 no
C9 O2 3.345(3) 3_576 no
C9 O1 3.196(3) 2_555 no
C71 C4 3.580(3) 1_565 no
C2 H82 2.93(2) 1_565 no
C2 H4 2.61(2) 4_564 no
C3 H4 2.966(19) 4_564 no
C4 H82 3.08(2) . no
C4 H1 2.57(3) 4_575 no
C5 H6 3.075(19) 2_646 no
C5 H1 2.40(3) 4_575 no
C6 H1 2.75(3) 4_575 no
C9 H81 3.063(19) 4_565 no
C9 H11 2.64(3) 3_576 no
C31 H1 3.04(3) 4_575 no
C71 H5 2.86(2) 4_564 no
H1 C4 2.57(3) 4_574 no
H1 C5 2.40(3) 4_574 no
H1 C6 2.75(3) 4_574 no
H1 C31 3.04(3) 4_574 no
H2 O2 2.292(19) 4_574 no
H4 C2 2.61(2) 4_565 no
H4 C3 2.966(19) 4_565 no
H5 H6 2.47(3) 2_646 no
H5 C71 2.86(2) 4_565 no
H6 C5 3.075(19) 2_656 no
H6 H5 2.47(3) 2_656 no
H11 O2 1.73(3) 3_576 no
H11 C9 2.64(3) 3_576 no
H11 H11 2.43(4) 3_576 no
H81 O1 2.80(2) 2_555 no
H81 C9 3.063(19) 4_564 no
H82 C2 2.93(2) 1_545 no
H82 C4 3.08(2) . no

loop_
_geom_hbond_atom_site_label_D
_geom_hbond_atom_site_label_H
_geom_hbond_atom_site_label_A
_geom_hbond_site_symmetry_A
_geom_hbond_distance_DH
_geom_hbond_distance_HA
_geom_hbond_distance_DA
_geom_hbond_angle_DHA
_geom_hbond_publ_flag
O1 H11 O2 3_576 .92(3) 1.73(3) 2.644(3) 178(2) yes
C2 H2 O2 4_574 .981(19) 2.292(19) 3.263(3) 170.2(15) yes

loop_
_geom_torsion_atom_site_label_1
_geom_torsion_atom_site_label_2
_geom_torsion_atom_site_label_3
_geom_torsion_atom_site_label_4
_geom_torsion
_geom_torsion_publ_flag
C71 N1 C2 C3 -.1(2) no
C2 N1 C71 C31 .0(2) no
C2 N1 C71 C7 178.7(2) no
N1 C2 C3 C31 .1(2) no
N1 C2 C3 C8 -178.89(19) no
C31 C3 C8 C9 84.4(3) yes
C2 C3 C8 C9 -96.9(3) yes
C2 C3 C31 C71 -.1(2) no
C8 C3 C31 C4 1.0(4) no
C2 C3 C31 C4 -178.0(2) no
C8 C3 C31 C71 178.91(19) no
C5 C4 C31 C3 178.1(2) no
C5 C4 C31 C71 .4(3) no
C31 C4 C5 C6 .0(3) no
C4 C5 C6 C7 -.3(3) no
C5 C6 C7 C71 .1(3) no
C6 C7 C71 C31 .3(3) no
C6 C7 C71 N1 -178.3(2) no
C3 C8 C9 O2 11.5(3) yes
C3 C8 C9 O1 -169.35(18) yes
C4 C31 C71 C7 -.5(3) no
C3 C31 C71 N1 .0(2) no
C4 C31 C71 N1 178.33(17) no
C3 C31 C71 C7 -178.82(18) no

loop_
_cod_related_entry_id
_cod_related_entry_database
_cod_related_entry_code
1 ChemSpider 780
